data_4349125
loop_
_publ_author_name
'Gee, William J.'
'Cadman, Laura K.'
'Amer Hamzah, Harina'
'Mahon, Mary F.'
'Raithby, Paul R.'
'Burrows, Andrew D.'

_publ_section_title
;
 Furnishing Amine-Functionalized Metal-Organic Frameworks with the
 \b-Amidoketone Group by Postsynthetic Modification.
;
_journal_issue 21
_journal_name_full 'Inorganic chemistry'
_journal_page_first 10839
_journal_page_last 10842
_journal_paper_doi 10.1021/acs.inorgchem.6b01917
_journal_volume 55
_journal_year 2016
_chemical_formula_moiety 'C36 H24 I6 N12 Zn3, C20 H11 N O'
_chemical_formula_sum 'C56 H60 Cl12 I6 N13 O9 Zn3'
_chemical_formula_weight 2442.08
_space_group_crystal_system orthorhombic
_space_group_IT_number 61
_space_group_name_Hall '-P 2ac 2ab'
_space_group_name_H-M_alt 'P b c a'
_atom_sites_solution_hydrogens geom
_atom_sites_solution_primary iterative
_audit_creation_date
;
'Thu Aug 13 10:08:20 2015'
;
_audit_creation_method
;
CrysAlisPro, Agilent Technologies,
Version 1.171.37.35 (release 13-08-2014 CrysAlis171 .NET)
(compiled Aug 13 2014,18:06:01)
;
_cell_angle_alpha 90
_cell_angle_beta 90
_cell_angle_gamma 90
_cell_formula_units_Z 8
_cell_length_a 28.0724(2)
_cell_length_b 14.00074(9)
_cell_length_c 44.7159(3)
_cell_measurement_reflns_used 58432
_cell_measurement_temperature 150.01(10)
_cell_measurement_theta_max 68.3500
_cell_measurement_theta_min 4.0110
_cell_volume 17574.9(2)
_computing_cell_refinement
;
CrysAlisPro, Agilent Technologies,
Version 1.171.37.35 (release 13-08-2014 CrysAlis171 .NET)
(compiled Aug 13 2014,18:06:01)
;
_computing_data_collection
;
CrysAlisPro, Agilent Technologies,
Version 1.171.37.35 (release 13-08-2014 CrysAlis171 .NET)
(compiled Aug 13 2014,18:06:01)
;
_computing_data_reduction
;
CrysAlisPro, Agilent Technologies,
Version 1.171.37.35 (release 13-08-2014 CrysAlis171 .NET)
(compiled Aug 13 2014,18:06:01)
;
_computing_molecular_graphics 'Olex2 (Dolomanov et al., 2009)'
_computing_publication_material 'Olex2 (Dolomanov et al., 2009)'
_computing_structure_refinement 'ShelXL (Sheldrick, 2008)'
_computing_structure_solution 'olex2.solve (Bourhis et al., 2015)'
_diffrn_ambient_environment N~2~
_diffrn_ambient_temperature 150.01(10)
_diffrn_detector 'CCD plate'
_diffrn_detector_area_resol_mean 16.2300
_diffrn_detector_type EosS2
_diffrn_measured_fraction_theta_full 0.999
_diffrn_measured_fraction_theta_max 0.992
_diffrn_measurement_device 'four-circle diffractometer'
_diffrn_measurement_device_type 'SuperNova, Dual, Cu at zero, EosS2'
_diffrn_measurement_method '\w scans'
_diffrn_radiation_monochromator mirror
_diffrn_radiation_probe x-ray
_diffrn_radiation_type CuK\a
_diffrn_radiation_wavelength 1.54184
_diffrn_reflns_av_R_equivalents 0.0598
_diffrn_reflns_av_unetI/netI 0.0209
_diffrn_reflns_Laue_measured_fraction_full 0.999
_diffrn_reflns_Laue_measured_fraction_max 0.992
_diffrn_reflns_limit_h_max 34
_diffrn_reflns_limit_h_min -33
_diffrn_reflns_limit_k_max 11
_diffrn_reflns_limit_k_min -17
_diffrn_reflns_limit_l_max 55
_diffrn_reflns_limit_l_min -54
_diffrn_reflns_number 242464
_diffrn_reflns_point_group_measured_fraction_full 0.999
_diffrn_reflns_point_group_measured_fraction_max 0.992
_diffrn_reflns_theta_full 67.684
_diffrn_reflns_theta_max 72.127
_diffrn_reflns_theta_min 4.045
_diffrn_source 'sealed X-ray tube'
_diffrn_source_type 'SuperNova (Cu) X-ray Source'
_exptl_absorpt_coefficient_mu 21.304
_exptl_absorpt_correction_T_max 1.00000
_exptl_absorpt_correction_T_min 0.15349
_exptl_absorpt_correction_type multi-scan
_exptl_absorpt_process_details
;
CrysAlisPro, Agilent Technologies,
Version 1.171.37.35 (release 13-08-2014 CrysAlis171 .NET)
(compiled Aug 13 2014,18:06:01)
Empirical absorption correction using spherical harmonics,
 implemented in SCALE3 ABSPACK scaling algorithm.
;
_exptl_crystal_colour yellow
_exptl_crystal_density_diffrn 1.846
_exptl_crystal_description needle
_exptl_crystal_F_000 9368
_exptl_crystal_size_max 0.2534
_exptl_crystal_size_mid 0.1120
_exptl_crystal_size_min 0.0665
_refine_diff_density_max 1.482
_refine_diff_density_min -1.700
_refine_diff_density_rms 0.108
_refine_ls_extinction_method none
_refine_ls_goodness_of_fit_ref 1.041
_refine_ls_hydrogen_treatment constr
_refine_ls_matrix_type full
_refine_ls_number_parameters 652
_refine_ls_number_reflns 17180
_refine_ls_number_restraints 138
_refine_ls_restrained_S_all 1.048
_refine_ls_R_factor_all 0.0743
_refine_ls_R_factor_gt 0.0595
_refine_ls_shift/su_max 0.002
_refine_ls_shift/su_mean 0.000
_refine_ls_structure_factor_coef Fsqd
_refine_ls_weighting_details 'w=1/[\s^2^(Fo^2^)+(0.0991P)^2^+41.9585P] where P=(Fo^2^+2Fc^2^)/3'
_refine_ls_weighting_scheme calc
_refine_ls_wR_factor_gt 0.1739
_refine_ls_wR_factor_ref 0.1889
_reflns_Friedel_coverage 0.000
_reflns_number_gt 13201
_reflns_number_total 17180
_reflns_threshold_expression 'I > 2\s(I)'
_cod_data_source_file ic6b01917_si_002.cif
_cod_data_source_block s15prr88_sq
_cod_database_code 4349125
_shelxl_version_number 2014-3
_shelx_space_group_comment
;
The symmetry employed for this shelxl refinement is uniquely defined
by the following loop, which should always be used as a source of
symmetry information in preference to the above space-group names.
They are only intended as comments.
;
_platon_squeeze_void_probe_radius 1.20

loop_
_space_group_symop_operation_xyz
'x, y, z'
'-x+1/2, -y, z+1/2'
'x+1/2, -y+1/2, -z'
'-x, y+1/2, -z+1/2'
'-x, -y, -z'
'x-1/2, y, -z-1/2'
'-x-1/2, y-1/2, z'
'x, -y-1/2, z-1/2'

loop_
_atom_site_label
_atom_site_type_symbol
_atom_site_fract_x
_atom_site_fract_y
_atom_site_fract_z
_atom_site_U_iso_or_equiv
_atom_site_adp_type
_atom_site_occupancy
_atom_site_site_symmetry_order
_atom_site_calc_flag
_atom_site_refinement_flags_posn
_atom_site_refinement_flags_adp
_atom_site_disorder_assembly
_atom_site_disorder_group
I1 I 0.19848(2) 0.66410(4) 0.81559(2) 0.08341(17) Uani 1 1 d . . . .
I2 I 0.32596(2) 0.82782(6) 0.83457(2) 0.1051(2) Uani 1 1 d . . . .
I3 I 0.42567(3) 0.30643(5) 0.37482(2) 0.1092(2) Uani 1 1 d . . . .
I4 I 0.49551(2) 0.30448(4) 0.46362(2) 0.08697(18) Uani 1 1 d . . . .
I5 I 0.44196(3) 1.31918(4) 0.58343(2) 0.1134(3) Uani 1 1 d . . . .
I6 I 0.51462(2) 1.05536(5) 0.61641(2) 0.09151(19) Uani 1 1 d . . . .
Zn1 Zn 0.23815(3) 0.82645(6) 0.82081(2) 0.0594(2) Uani 1 1 d . . . .
Zn2 Zn 0.47724(3) 0.38529(6) 0.41372(2) 0.0628(2) Uani 1 1 d . . . .
Zn3 Zn 0.45002(3) 1.13820(7) 0.58689(2) 0.0640(2) Uani 1 1 d . . . .
N1 N 0.2291(2) 0.8997(4) 0.78160(11) 0.0560(12) Uani 1 1 d . . . .
N2 N 0.3859(2) 1.0949(4) 0.60540(11) 0.0596(12) Uani 1 1 d . . . .
N3 N 0.0414(2) 1.0849(4) 0.60711(12) 0.0592(12) Uani 1 1 d . . . .
N4 N 0.25743(19) 1.0243(3) 0.67933(10) 0.0517(11) Uani 1 1 d . . . .
N5 N 0.1740(2) 1.0196(3) 0.68089(11) 0.0555(12) Uani 1 1 d . . . .
N6 N 0.21355(19) 1.0624(3) 0.63608(11) 0.0547(11) Uani 1 1 d . . . .
N7 N 0.44581(19) 1.0805(4) 0.54458(11) 0.0592(12) Uani 1 1 d . . . .
N8 N 0.4490(2) 0.5180(4) 0.42261(12) 0.0596(12) Uani 1 1 d . . . .
N9 N 0.3004(2) 1.0939(4) 0.35082(11) 0.0599(12) Uani 1 1 d . . . .
N10 N 0.4218(2) 0.8472(4) 0.46103(11) 0.0619(13) Uani 1 1 d . . . .
N11 N 0.3783(2) 0.8468(4) 0.41542(12) 0.0619(13) Uani 1 1 d . . . .
N12 N 0.3867(2) 0.9904(4) 0.44279(11) 0.0594(12) Uani 1 1 d . . . .
C1 C 0.1871(3) 0.8978(6) 0.76721(15) 0.0682(17) Uani 1 1 d . . . .
H1 H 0.1606 0.8693 0.7769 0.082 Uiso 1 1 calc R . . .
C2 C 0.1810(3) 0.9354(5) 0.73903(15) 0.0675(17) Uani 1 1 d . . . .
H2 H 0.1506 0.9344 0.7297 0.081 Uiso 1 1 calc R . . .
C3 C 0.2201(2) 0.9748(4) 0.72458(13) 0.0540(14) Uani 1 1 d . . . .
C4 C 0.2624(2) 0.9778(5) 0.73905(14) 0.0605(15) Uani 1 1 d . . . .
H4 H 0.2894 1.0052 0.7296 0.073 Uiso 1 1 calc R . . .
C5 C 0.2662(2) 0.9407(4) 0.76785(14) 0.0580(14) Uani 1 1 d . . . .
H5 H 0.2959 0.9444 0.7780 0.070 Uiso 1 1 calc R . . .
C6 C 0.2158(2) 1.0097(4) 0.69293(13) 0.0542(14) Uani 1 1 d . . . .
C7 C 0.1743(2) 1.0465(4) 0.65206(13) 0.0529(13) Uani 1 1 d . . . .
C8 C 0.2543(2) 1.0491(4) 0.65055(13) 0.0510(13) Uani 1 1 d . . . .
C9 C 0.1281(2) 1.0585(4) 0.63677(14) 0.0558(14) Uani 1 1 d . . . .
C10 C 0.0855(3) 1.0483(5) 0.65141(16) 0.0682(17) Uani 1 1 d . . . .
H10 H 0.0848 1.0319 0.6720 0.082 Uiso 1 1 calc R . . .
C11 C 0.0435(3) 1.0622(6) 0.63592(16) 0.0693(17) Uani 1 1 d . . . .
H11 H 0.0144 1.0551 0.6465 0.083 Uiso 1 1 calc R . . .
C12 C 0.0832(2) 1.0928(5) 0.59278(16) 0.0659(16) Uani 1 1 d . . . .
H12 H 0.0827 1.1075 0.5720 0.079 Uiso 1 1 calc R . . .
C13 C 0.1263(3) 1.0811(5) 0.60628(14) 0.0639(16) Uani 1 1 d . . . .
H13 H 0.1549 1.0881 0.5951 0.077 Uiso 1 1 calc R . . .
C14 C 0.2997(2) 1.0640(4) 0.63445(12) 0.0517(13) Uani 1 1 d . . . .
C15 C 0.3006(3) 1.0943(5) 0.60500(15) 0.0662(17) Uani 1 1 d . . . .
H15 H 0.2719 1.1051 0.5943 0.079 Uiso 1 1 calc R . . .
C16 C 0.3448(3) 1.1088(6) 0.59134(15) 0.0701(18) Uani 1 1 d . . . .
H16 H 0.3454 1.1296 0.5711 0.084 Uiso 1 1 calc R . . .
C17 C 0.3843(3) 1.0641(5) 0.63388(15) 0.0672(17) Uani 1 1 d . . . .
H17 H 0.4135 1.0530 0.6441 0.081 Uiso 1 1 calc R . . .
C18 C 0.3430(3) 1.0483(5) 0.64874(14) 0.0621(15) Uani 1 1 d . . . .
H18 H 0.3436 1.0266 0.6689 0.074 Uiso 1 1 calc R . . .
C19 C 0.4281(3) 1.1291(5) 0.52159(15) 0.0730(19) Uani 1 1 d . . . .
H19 H 0.4226 1.1956 0.5239 0.088 Uiso 1 1 calc R . . .
C20 C 0.4176(3) 1.0872(5) 0.49459(15) 0.0703(18) Uani 1 1 d . . . .
H20 H 0.4054 1.1242 0.4785 0.084 Uiso 1 1 calc R . . .
C21 C 0.4250(2) 0.9902(5) 0.49124(14) 0.0584(14) Uani 1 1 d . . . .
C22 C 0.4448(3) 0.9407(5) 0.51468(14) 0.0633(16) Uani 1 1 d . . . .
H22 H 0.4519 0.8747 0.5127 0.076 Uiso 1 1 calc R . . .
C23 C 0.4545(3) 0.9876(5) 0.54122(14) 0.0645(16) Uani 1 1 d . . . .
H23 H 0.4677 0.9527 0.5575 0.077 Uiso 1 1 calc R . . .
C24 C 0.4104(2) 0.9396(4) 0.46339(13) 0.0562(14) Uani 1 1 d . . . .
C25 C 0.3718(2) 0.9392(5) 0.41972(13) 0.0585(14) Uani 1 1 d . . . .
C26 C 0.4052(2) 0.8043(4) 0.43686(13) 0.0570(14) Uani 1 1 d . . . .
C27 C 0.4540(3) 0.5602(5) 0.44913(15) 0.0669(17) Uani 1 1 d . . . .
H27 H 0.4686 0.5250 0.4648 0.080 Uiso 1 1 calc R . . .
C28 C 0.4392(3) 0.6517(5) 0.45508(15) 0.0663(17) Uani 1 1 d . . . .
H28 H 0.4429 0.6783 0.4745 0.080 Uiso 1 1 calc R . . .
C29 C 0.4188(2) 0.7043(5) 0.43222(14) 0.0585(14) Uani 1 1 d . . . .
C30 C 0.4118(3) 0.6591(5) 0.40510(15) 0.0661(17) Uani 1 1 d . . . .
H30 H 0.3963 0.6919 0.3892 0.079 Uiso 1 1 calc R . . .
C31 C 0.4269(3) 0.5676(5) 0.40115(16) 0.0676(17) Uani 1 1 d . . . .
H31 H 0.4216 0.5378 0.3824 0.081 Uiso 1 1 calc R . . .
C32 C 0.3467(2) 0.9933(5) 0.39526(14) 0.0598(15) Uani 1 1 d . . . .
C33 C 0.3462(3) 1.0900(5) 0.39558(18) 0.084(2) Uani 1 1 d . . . .
H33 H 0.3615 1.1242 0.4112 0.101 Uiso 1 1 calc R . . .
C34 C 0.3231(3) 1.1385(5) 0.37270(16) 0.078(2) Uani 1 1 d . . . .
H34 H 0.3235 1.2064 0.3728 0.094 Uiso 1 1 calc R . . .
C35 C 0.3016(3) 1.0009(5) 0.35050(16) 0.076(2) Uani 1 1 d . . . .
H35 H 0.2855 0.9683 0.3348 0.091 Uiso 1 1 calc R . . .
C36 C 0.3252(3) 0.9472(5) 0.37194(17) 0.077(2) Uani 1 1 d . . . .
H36 H 0.3265 0.8795 0.3704 0.092 Uiso 1 1 calc R . . .
O1 O 0.1182(5) 0.7430(11) 0.6981(3) 0.250 Uiso 1 1 d D U A 1
N13 N 0.1223(3) 0.8105(10) 0.6483(3) 0.250 Uiso 1 1 d D U A 1
C42 C 0.3343(4) 0.7695(5) 0.6890(2) 0.148(4) Uani 1 1 d . U A 1
C41 C 0.3628(3) 0.7499(6) 0.7137(3) 0.174(5) Uani 1 1 d G U A 1
H41 H 0.3964 0.7555 0.7122 0.208 Uiso 1 1 calc R . A 1
C40 C 0.3420(4) 0.7221(6) 0.7405(2) 0.186(6) Uani 1 1 d G U A 1
H40 H 0.3614 0.7087 0.7574 0.223 Uiso 1 1 calc R . A 1
C39 C 0.2927(5) 0.7139(5) 0.74265(17) 0.156(5) Uani 1 1 d G U A 1
H39 H 0.2785 0.6949 0.7610 0.188 Uiso 1 1 calc R . A 1
C38 C 0.2643(3) 0.7335(5) 0.7180(2) 0.139(4) Uani 1 1 d G U A 1
H38 H 0.2307 0.7279 0.7194 0.167 Uiso 1 1 calc R . A 1
C37 C 0.2851(4) 0.7613(5) 0.69112(17) 0.114(3) Uani 1 1 d G U A 1
C43 C 0.3578(4) 0.7964(5) 0.65969(19) 0.143(4) Uani 1 1 d . U A 1
C44 C 0.4070(4) 0.8011(6) 0.6565(3) 0.168(5) Uani 1 1 d G U A 1
H44 H 0.4270 0.7913 0.6734 0.201 Uiso 1 1 calc R . A 1
C45 C 0.4269(3) 0.8202(6) 0.6287(3) 0.167(6) Uani 1 1 d G U A 1
H45 H 0.4605 0.8234 0.6266 0.200 Uiso 1 1 calc R . A 1
C46 C 0.3976(5) 0.8345(6) 0.6040(2) 0.188(6) Uani 1 1 d G U A 1
H46 H 0.4113 0.8475 0.5850 0.225 Uiso 1 1 calc R . A 1
C47 C 0.3484(4) 0.8298(5) 0.6072(2) 0.164(5) Uani 1 1 d G U A 1
H47 H 0.3284 0.8396 0.5903 0.196 Uiso 1 1 calc R . A 1
C48 C 0.3285(3) 0.8107(5) 0.6350(3) 0.129(4) Uani 1 1 d G U A 1
C51 C 0.2092(4) 0.7790(5) 0.6716(2) 0.152(5) Uani 1 1 d . U A 1
H51 H 0.1984 0.7608 0.6909 0.182 Uiso 1 1 calc R . A 1
C50 C 0.2577(3) 0.7831(5) 0.6656(2) 0.119(3) Uani 1 1 d G U A 1
C49 C 0.2735(3) 0.8097(5) 0.6373(3) 0.132(4) Uani 1 1 d G U A 1
C54 C 0.2407(4) 0.8323(5) 0.61509(19) 0.172(5) Uani 1 1 d G U A 1
H54 H 0.2515 0.8504 0.5958 0.207 Uiso 1 1 calc R . A 1
C53 C 0.1922(4) 0.8282(5) 0.6211(2) 0.173(6) Uani 1 1 d G U A 1
H53 H 0.1698 0.8436 0.6060 0.208 Uiso 1 1 calc R . A 1
C52 C 0.1764(3) 0.8016(6) 0.6494(3) 0.172(6) Uani 1 1 d DG U A 1
C55 C 0.1006(3) 0.7748(14) 0.6776(3) 0.250 Uiso 1 1 d D U A 1
C56 C 0.0456(3) 0.7839(17) 0.6731(4) 0.250 Uiso 1 1 d D U A 1

loop_
_atom_site_aniso_label
_atom_site_aniso_U_11
_atom_site_aniso_U_22
_atom_site_aniso_U_33
_atom_site_aniso_U_23
_atom_site_aniso_U_13
_atom_site_aniso_U_12
I1 0.1086(4) 0.0568(3) 0.0849(3) -0.0086(2) 0.0214(3) 0.0005(2)
I2 0.0827(4) 0.1423(6) 0.0904(4) 0.0409(4) -0.0173(3) -0.0036(3)
I3 0.1053(5) 0.0929(4) 0.1295(5) -0.0230(4) -0.0254(4) -0.0230(3)
I4 0.0965(4) 0.0733(3) 0.0912(4) 0.0367(3) 0.0068(3) 0.0106(3)
I5 0.1065(5) 0.0655(3) 0.1682(7) -0.0210(4) 0.0146(4) -0.0183(3)
I6 0.0694(3) 0.1320(5) 0.0732(3) 0.0096(3) -0.0042(2) 0.0003(3)
Zn1 0.0730(5) 0.0598(5) 0.0456(4) -0.0008(3) 0.0083(4) 0.0063(4)
Zn2 0.0679(5) 0.0492(5) 0.0714(5) 0.0057(4) 0.0004(4) 0.0009(4)
Zn3 0.0681(5) 0.0671(5) 0.0567(5) -0.0076(4) 0.0012(4) -0.0078(4)
N1 0.073(3) 0.052(3) 0.043(2) -0.003(2) 0.009(2) 0.005(2)
N2 0.073(3) 0.056(3) 0.050(3) -0.004(2) 0.003(2) -0.002(2)
N3 0.070(3) 0.047(3) 0.061(3) 0.003(2) -0.002(2) -0.001(2)
N4 0.069(3) 0.038(2) 0.048(2) -0.0006(19) 0.002(2) -0.002(2)
N5 0.076(3) 0.044(3) 0.047(3) -0.004(2) 0.002(2) 0.000(2)
N6 0.072(3) 0.047(3) 0.045(2) -0.004(2) 0.001(2) -0.006(2)
N7 0.068(3) 0.059(3) 0.051(3) 0.003(2) 0.007(2) -0.003(2)
N8 0.068(3) 0.051(3) 0.060(3) 0.005(2) -0.003(2) 0.003(2)
N9 0.076(3) 0.055(3) 0.049(3) 0.007(2) -0.005(2) 0.006(2)
N10 0.077(4) 0.059(3) 0.050(3) 0.007(2) -0.004(2) 0.008(3)
N11 0.070(3) 0.064(3) 0.052(3) 0.005(2) -0.005(2) 0.009(3)
N12 0.070(3) 0.055(3) 0.053(3) 0.006(2) -0.002(2) 0.007(2)
C1 0.064(4) 0.090(5) 0.051(3) 0.009(3) 0.009(3) 0.001(3)
C2 0.066(4) 0.083(5) 0.053(3) -0.002(3) -0.002(3) 0.008(3)
C3 0.075(4) 0.040(3) 0.046(3) -0.005(2) 0.008(3) 0.004(3)
C4 0.075(4) 0.054(3) 0.053(3) 0.005(3) 0.005(3) -0.006(3)
C5 0.071(4) 0.053(3) 0.051(3) -0.001(3) -0.005(3) -0.003(3)
C6 0.078(4) 0.037(3) 0.048(3) -0.007(2) 0.000(3) -0.001(3)
C7 0.063(3) 0.040(3) 0.056(3) -0.006(2) -0.002(3) -0.004(2)
C8 0.068(4) 0.037(3) 0.048(3) -0.007(2) 0.003(3) -0.001(2)
C9 0.068(4) 0.045(3) 0.054(3) -0.005(2) 0.000(3) -0.005(3)
C10 0.080(5) 0.065(4) 0.060(4) 0.003(3) 0.003(3) -0.007(3)
C11 0.069(4) 0.082(5) 0.057(4) 0.004(3) 0.003(3) -0.008(4)
C12 0.067(4) 0.072(4) 0.058(4) 0.009(3) 0.001(3) 0.000(3)
C13 0.070(4) 0.071(4) 0.051(3) 0.005(3) 0.006(3) 0.001(3)
C14 0.069(4) 0.043(3) 0.044(3) -0.003(2) -0.001(3) -0.001(3)
C15 0.069(4) 0.072(4) 0.057(4) 0.006(3) -0.004(3) -0.009(3)
C16 0.079(5) 0.079(5) 0.053(4) 0.007(3) -0.005(3) -0.015(4)
C17 0.072(4) 0.075(4) 0.054(3) -0.007(3) -0.002(3) 0.011(3)
C18 0.076(4) 0.063(4) 0.047(3) 0.004(3) 0.004(3) 0.002(3)
C19 0.109(6) 0.050(4) 0.060(4) 0.007(3) -0.002(4) 0.000(4)
C20 0.101(5) 0.058(4) 0.052(3) 0.007(3) -0.002(3) -0.005(4)
C21 0.065(4) 0.062(4) 0.048(3) 0.002(3) -0.002(3) 0.001(3)
C22 0.086(4) 0.054(4) 0.051(3) -0.003(3) -0.005(3) 0.009(3)
C23 0.075(4) 0.065(4) 0.054(3) 0.001(3) -0.008(3) 0.007(3)
C24 0.069(4) 0.054(3) 0.046(3) 0.002(2) 0.004(3) 0.006(3)
C25 0.066(4) 0.061(4) 0.048(3) 0.005(3) -0.004(3) 0.005(3)
C26 0.067(4) 0.057(3) 0.046(3) 0.006(3) 0.000(3) 0.006(3)
C27 0.092(5) 0.054(4) 0.055(3) 0.008(3) -0.007(3) 0.012(3)
C28 0.094(5) 0.057(4) 0.048(3) 0.003(3) -0.008(3) 0.011(3)
C29 0.068(4) 0.055(3) 0.053(3) 0.004(3) -0.002(3) 0.009(3)
C30 0.075(4) 0.068(4) 0.055(3) 0.002(3) -0.016(3) 0.014(3)
C31 0.081(4) 0.062(4) 0.060(4) 0.004(3) -0.012(3) 0.009(3)
C32 0.070(4) 0.058(4) 0.051(3) 0.002(3) -0.004(3) 0.004(3)
C33 0.122(7) 0.055(4) 0.075(5) 0.010(3) -0.038(5) -0.006(4)
C34 0.121(6) 0.049(4) 0.064(4) 0.005(3) -0.038(4) -0.006(4)
C35 0.115(6) 0.050(4) 0.062(4) -0.001(3) -0.026(4) -0.002(4)
C36 0.113(6) 0.050(4) 0.068(4) 0.000(3) -0.022(4) 0.010(4)
C42 0.222(11) 0.060(5) 0.163(9) -0.015(6) 0.016(9) 0.007(7)
C41 0.259(13) 0.094(8) 0.167(11) -0.004(8) 0.009(11) 0.025(9)
C40 0.299(15) 0.096(8) 0.162(11) -0.015(8) 0.012(12) 0.005(11)
C39 0.275(14) 0.056(5) 0.139(9) -0.033(6) 0.060(10) -0.008(8)
C38 0.238(12) 0.054(5) 0.124(8) -0.033(5) 0.029(8) -0.002(7)
C37 0.173(9) 0.050(4) 0.120(7) -0.025(5) 0.045(7) -0.009(5)
C43 0.184(10) 0.065(5) 0.181(10) -0.003(6) 0.058(9) 0.008(7)
C44 0.189(11) 0.073(6) 0.241(13) -0.007(8) 0.053(11) 0.004(8)
C45 0.186(12) 0.067(6) 0.247(14) -0.016(8) 0.089(11) -0.006(7)
C46 0.254(15) 0.083(7) 0.226(13) 0.008(9) 0.097(12) -0.014(10)
C47 0.249(13) 0.072(6) 0.170(10) -0.002(6) 0.091(10) -0.011(8)
C48 0.202(10) 0.045(4) 0.141(8) -0.007(5) 0.049(8) 0.002(6)
C51 0.159(10) 0.085(7) 0.211(12) -0.075(8) -0.003(9) 0.002(7)
C50 0.156(8) 0.052(4) 0.149(8) -0.040(5) 0.030(7) 0.000(5)
C49 0.200(10) 0.046(4) 0.151(9) -0.022(5) 0.004(8) 0.020(6)
C54 0.252(13) 0.059(6) 0.206(12) -0.033(7) -0.005(12) 0.000(9)
C53 0.181(12) 0.077(7) 0.261(14) -0.072(9) -0.016(12) 0.008(8)
C52 0.192(12) 0.098(8) 0.227(14) -0.074(10) -0.001(11) 0.006(8)

loop_
_atom_type_symbol
_atom_type_description
_atom_type_scat_dispersion_real
_atom_type_scat_dispersion_imag
_atom_type_scat_source
C C 0.0181 0.0091 'International Tables Vol C Tables 4.2.6.8 and 6.1.1.4'
H H 0.0000 0.0000 'International Tables Vol C Tables 4.2.6.8 and 6.1.1.4'
I I -0.3257 6.8362 'International Tables Vol C Tables 4.2.6.8 and 6.1.1.4'
N N 0.0311 0.0180 'International Tables Vol C Tables 4.2.6.8 and 6.1.1.4'
O O 0.0492 0.0322 'International Tables Vol C Tables 4.2.6.8 and 6.1.1.4'
Zn Zn -1.5491 0.6778 'International Tables Vol C Tables 4.2.6.8 and 6.1.1.4'
Cl Cl 0.3639 0.7018 'International Tables Vol C Tables 4.2.6.8 and 6.1.1.4'

loop_
_geom_angle_atom_site_label_1
_geom_angle_atom_site_label_2
_geom_angle_atom_site_label_3
_geom_angle
_geom_angle_site_symmetry_1
_geom_angle_site_symmetry_3
I2 Zn1 I1 117.01(4) . .
N1 Zn1 I1 108.36(16) . .
N1 Zn1 I2 108.93(16) . .
N1 Zn1 N9 102.8(2) . 2_575
N9 Zn1 I1 108.33(16) 2_575 .
N9 Zn1 I2 110.44(16) 2_575 .
I3 Zn2 I4 121.65(4) . .
N3 Zn2 I3 106.13(16) 3_566 .
N3 Zn2 I4 107.91(15) 3_566 .
N8 Zn2 I3 107.92(16) . .
N8 Zn2 I4 107.97(15) . .
N8 Zn2 N3 103.9(2) . 3_566
I6 Zn3 I5 123.51(4) . .
N2 Zn3 I5 103.79(16) . .
N2 Zn3 I6 106.30(16) . .
N7 Zn3 I5 109.22(16) . .
N7 Zn3 I6 109.93(16) . .
N7 Zn3 N2 101.7(2) . .
C1 N1 Zn1 120.7(4) . .
C5 N1 Zn1 120.7(4) . .
C5 N1 C1 118.1(5) . .
C16 N2 Zn3 121.5(4) . .
C16 N2 C17 117.8(6) . .
C17 N2 Zn3 120.0(5) . .
C11 N3 Zn2 121.6(5) . 3_466
C11 N3 C12 116.3(6) . .
C12 N3 Zn2 122.0(4) . 3_466
C6 N4 C8 114.9(5) . .
C6 N5 C7 114.8(5) . .
C8 N6 C7 115.3(5) . .
C19 N7 Zn3 122.0(5) . .
C19 N7 C23 118.8(6) . .
C23 N7 Zn3 118.4(4) . .
C27 N8 Zn2 122.1(4) . .
C27 N8 C31 117.2(6) . .
C31 N8 Zn2 120.6(5) . .
C34 N9 Zn1 118.7(5) . 2_574
C35 N9 Zn1 123.3(5) . 2_574
C35 N9 C34 117.9(6) . .
C26 N10 C24 114.8(5) . .
C25 N11 C26 113.8(6) . .
C25 N12 C24 113.9(5) . .
N1 C1 H1 118.6 . .
N1 C1 C2 122.8(6) . .
C2 C1 H1 118.6 . .
C1 C2 H2 120.7 . .
C1 C2 C3 118.6(7) . .
C3 C2 H2 120.7 . .
C2 C3 C6 120.3(6) . .
C4 C3 C2 118.9(6) . .
C4 C3 C6 120.7(6) . .
C3 C4 H4 120.1 . .
C3 C4 C5 119.9(6) . .
C5 C4 H4 120.1 . .
N1 C5 C4 121.7(6) . .
N1 C5 H5 119.2 . .
C4 C5 H5 119.2 . .
N4 C6 C3 114.2(6) . .
N5 C6 N4 126.0(6) . .
N5 C6 C3 119.8(6) . .
N5 C7 C9 118.0(6) . .
N6 C7 N5 124.7(6) . .
N6 C7 C9 117.3(5) . .
N4 C8 C14 116.6(5) . .
N6 C8 N4 124.3(6) . .
N6 C8 C14 119.1(5) . .
C10 C9 C7 122.3(6) . .
C10 C9 C13 117.1(6) . .
C13 C9 C7 120.6(6) . .
C9 C10 H10 120.3 . .
C9 C10 C11 119.4(6) . .
C11 C10 H10 120.3 . .
N3 C11 C10 124.0(7) . .
N3 C11 H11 118.0 . .
C10 C11 H11 118.0 . .
N3 C12 H12 118.1 . .
N3 C12 C13 123.7(6) . .
C13 C12 H12 118.1 . .
C9 C13 H13 120.3 . .
C12 C13 C9 119.4(6) . .
C12 C13 H13 120.3 . .
C15 C14 C8 121.5(6) . .
C15 C14 C18 118.0(6) . .
C18 C14 C8 120.6(5) . .
C14 C15 H15 120.7 . .
C14 C15 C16 118.5(7) . .
C16 C15 H15 120.7 . .
N2 C16 C15 122.9(6) . .
N2 C16 H16 118.6 . .
C15 C16 H16 118.6 . .
N2 C17 H17 118.5 . .
N2 C17 C18 123.0(7) . .
C18 C17 H17 118.5 . .
C14 C18 H18 120.1 . .
C17 C18 C14 119.8(6) . .
C17 C18 H18 120.1 . .
N7 C19 H19 118.6 . .
N7 C19 C20 122.7(7) . .
C20 C19 H19 118.6 . .
C19 C20 H20 120.6 . .
C19 C20 C21 118.9(6) . .
C21 C20 H20 120.6 . .
C20 C21 C24 121.1(6) . .
C22 C21 C20 118.3(6) . .
C22 C21 C24 120.6(6) . .
C21 C22 H22 120.2 . .
C21 C22 C23 119.6(6) . .
C23 C22 H22 120.2 . .
N7 C23 C22 121.6(6) . .
N7 C23 H23 119.2 . .
C22 C23 H23 119.2 . .
N10 C24 N12 125.3(6) . .
N10 C24 C21 117.4(5) . .
N12 C24 C21 117.3(5) . .
N11 C25 N12 126.9(6) . .
N11 C25 C32 116.9(6) . .
N12 C25 C32 116.1(6) . .
N10 C26 N11 125.0(6) . .
N10 C26 C29 117.2(6) . .
N11 C26 C29 117.7(6) . .
N8 C27 H27 118.2 . .
N8 C27 C28 123.7(6) . .
C28 C27 H27 118.2 . .
C27 C28 H28 120.7 . .
C27 C28 C29 118.6(6) . .
C29 C28 H28 120.7 . .
C28 C29 C26 120.8(6) . .
C30 C29 C26 121.6(6) . .
C30 C29 C28 117.7(6) . .
C29 C30 H30 120.0 . .
C31 C30 C29 120.0(6) . .
C31 C30 H30 120.0 . .
N8 C31 C30 122.7(7) . .
N8 C31 H31 118.6 . .
C30 C31 H31 118.6 . .
C33 C32 C25 120.1(6) . .
C33 C32 C36 118.4(6) . .
C36 C32 C25 121.5(6) . .
C32 C33 H33 120.5 . .
C32 C33 C34 119.1(7) . .
C34 C33 H33 120.5 . .
N9 C34 C33 122.6(7) . .
N9 C34 H34 118.7 . .
C33 C34 H34 118.7 . .
N9 C35 H35 118.5 . .
N9 C35 C36 123.1(7) . .
C36 C35 H35 118.5 . .
C32 C36 C35 118.8(7) . .
C32 C36 H36 120.6 . .
C35 C36 H36 120.6 . .
C52 N13 C55 110.1(4) . .
C41 C42 C37 120.0 . .
C41 C42 C43 119.2(9) . .
C37 C42 C43 120.8(9) . .
C42 C41 H41 120.0 . .
C42 C41 C40 120.0 . .
C40 C41 H41 120.0 . .
C41 C40 H40 120.0 . .
C39 C40 C41 120.0 . .
C39 C40 H40 120.0 . .
C40 C39 H39 120.0 . .
C40 C39 C38 120.0 . .
C38 C39 H39 120.0 . .
C39 C38 H38 120.0 . .
C37 C38 C39 120.0 . .
C37 C38 H38 120.0 . .
C42 C37 C50 118.0(9) . .
C38 C37 C42 120.0 . .
C38 C37 C50 122.0(9) . .
C44 C43 C42 122.1(9) . .
C44 C43 C48 120.0 . .
C48 C43 C42 117.8(9) . .
C43 C44 H44 120.0 . .
C43 C44 C45 120.0 . .
C45 C44 H44 120.0 . .
C44 C45 H45 120.0 . .
C46 C45 C44 120.0 . .
C46 C45 H45 120.0 . .
C45 C46 H46 120.0 . .
C47 C46 C45 120.0 . .
C47 C46 H46 120.0 . .
C46 C47 H47 120.0 . .
C46 C47 C48 120.0 . .
C48 C47 H47 120.0 . .
C43 C48 C49 122.4(9) . .
C47 C48 C43 120.0 . .
C47 C48 C49 117.5(9) . .
C50 C51 H51 120.0 . .
C50 C51 C52 120.0 . .
C52 C51 H51 120.0 . .
C51 C50 C37 111.6(9) . .
C49 C50 C37 128.4(9) . .
C49 C50 C51 120.0 . .
C50 C49 C48 112.3(9) . .
C50 C49 C54 120.0 . .
C54 C49 C48 127.7(9) . .
C49 C54 H54 120.0 . .
C53 C54 C49 120.0 . .
C53 C54 H54 120.0 . .
C54 C53 H53 120.0 . .
C54 C53 C52 120.0 . .
C52 C53 H53 120.0 . .
C51 C52 N13 134.5(7) . .
C53 C52 N13 105.4(7) . .
C53 C52 C51 120.0 . .
O1 C55 N13 130.3(5) . .
O1 C55 C56 124.5(5) . .
N13 C55 C56 105.0(4) . .

loop_
_geom_bond_atom_site_label_1
_geom_bond_atom_site_label_2
_geom_bond_distance
_geom_bond_site_symmetry_2
I1 Zn1 2.5419(10) .
I2 Zn1 2.5405(11) .
I3 Zn2 2.5182(11) .
I4 Zn2 2.5536(10) .
I5 Zn3 2.5486(12) .
I6 Zn3 2.5251(11) .
Zn1 N1 2.047(5) .
Zn1 N9 2.053(5) 2_575
Zn2 N3 2.070(6) 3_566
Zn2 N8 2.060(5) .
Zn3 N2 2.072(6) .
Zn3 N7 2.061(5) .
N1 C1 1.342(9) .
N1 C5 1.339(8) .
N2 C16 1.329(9) .
N2 C17 1.345(9) .
N3 Zn2 2.070(6) 3_466
N3 C11 1.329(9) .
N3 C12 1.342(9) .
N4 C6 1.332(8) .
N4 C8 1.336(7) .
N5 C6 1.301(8) .
N5 C7 1.343(8) .
N6 C7 1.331(8) .
N6 C8 1.327(8) .
N7 C19 1.329(9) .
N7 C23 1.331(9) .
N8 C27 1.332(9) .
N8 C31 1.337(8) .
N9 Zn1 2.053(5) 2_574
N9 C34 1.324(9) .
N9 C35 1.303(9) .
N10 C24 1.338(8) .
N10 C26 1.322(8) .
N11 C25 1.319(9) .
N11 C26 1.358(8) .
N12 C24 1.340(8) .
N12 C25 1.325(8) .
C1 H1 0.9500 .
C1 C2 1.376(9) .
C2 H2 0.9500 .
C2 C3 1.389(9) .
C3 C4 1.352(9) .
C3 C6 1.502(8) .
C4 H4 0.9500 .
C4 C5 1.393(9) .
C5 H5 0.9500 .
C7 C9 1.477(9) .
C8 C14 1.481(9) .
C9 C10 1.372(9) .
C9 C13 1.400(9) .
C10 H10 0.9500 .
C10 C11 1.379(10) .
C11 H11 0.9500 .
C12 H12 0.9500 .
C12 C13 1.362(10) .
C13 H13 0.9500 .
C14 C15 1.384(9) .
C14 C18 1.390(9) .
C15 H15 0.9500 .
C15 C16 1.395(10) .
C16 H16 0.9500 .
C17 H17 0.9500 .
C17 C18 1.354(10) .
C18 H18 0.9500 .
C19 H19 0.9500 .
C19 C20 1.375(10) .
C20 H20 0.9500 .
C20 C21 1.381(10) .
C21 C22 1.375(9) .
C21 C24 1.490(9) .
C22 H22 0.9500 .
C22 C23 1.383(9) .
C23 H23 0.9500 .
C25 C32 1.506(8) .
C26 C29 1.466(9) .
C27 H27 0.9500 .
C27 C28 1.372(10) .
C28 H28 0.9500 .
C28 C29 1.383(9) .
C29 C30 1.382(9) .
C30 H30 0.9500 .
C30 C31 1.361(10) .
C31 H31 0.9500 .
C32 C33 1.354(10) .
C32 C36 1.367(10) .
C33 H33 0.9500 .
C33 C34 1.390(10) .
C34 H34 0.9500 .
C35 H35 0.9500 .
C35 C36 1.388(10) .
C36 H36 0.9500 .
O1 C55 1.135(4) .
N13 C52 1.525(5) .
N13 C55 1.527(4) .
C42 C41 1.3900 .
C42 C37 1.3900 .
C42 C43 1.513(10) .
C41 H41 0.9500 .
C41 C40 1.3900 .
C40 H40 0.9500 .
C40 C39 1.3900 .
C39 H39 0.9500 .
C39 C38 1.3900 .
C38 H38 0.9500 .
C38 C37 1.3900 .
C37 C50 1.411(11) .
C43 C44 1.3900 .
C43 C48 1.3900 .
C44 H44 0.9500 .
C44 C45 1.3900 .
C45 H45 0.9500 .
C45 C46 1.3900 .
C46 H46 0.9500 .
C46 C47 1.3900 .
C47 H47 0.9500 .
C47 C48 1.3900 .
C48 C49 1.548(11) .
C51 H51 0.9500 .
C51 C50 1.3900 .
C51 C52 1.3900 .
C50 C49 1.3900 .
C49 C54 1.3900 .
C54 H54 0.9500 .
C54 C53 1.3900 .
C53 H53 0.9500 .
C53 C52 1.3900 .
C55 C56 1.561(4) .

loop_
_geom_torsion_atom_site_label_1
_geom_torsion_atom_site_label_2
_geom_torsion_atom_site_label_3
_geom_torsion_atom_site_label_4
_geom_torsion
_geom_torsion_site_symmetry_1
Zn1 N1 C1 C2 -171.4(6) .
Zn1 N1 C5 C4 169.8(5) .
Zn1 N9 C34 C33 173.8(7) 2_574
Zn1 N9 C35 C36 -175.8(7) 2_574
Zn2 N3 C11 C10 -175.2(6) 3_466
Zn2 N3 C12 C13 174.8(6) 3_466
Zn2 N8 C27 C28 174.3(6) .
Zn2 N8 C31 C30 -173.5(6) .
Zn3 N2 C16 C15 -169.7(6) .
Zn3 N2 C17 C18 169.9(5) .
Zn3 N7 C19 C20 -168.7(6) .
Zn3 N7 C23 C22 169.2(6) .
N1 C1 C2 C3 1.7(11) .
N2 C17 C18 C14 0.0(11) .
N3 C12 C13 C9 0.6(11) .
N4 C8 C14 C15 -176.8(6) .
N4 C8 C14 C18 2.8(8) .
N5 C7 C9 C10 3.6(9) .
N5 C7 C9 C13 -176.3(6) .
N6 C7 C9 C10 -176.9(6) .
N6 C7 C9 C13 3.1(9) .
N6 C8 C14 C15 2.1(9) .
N6 C8 C14 C18 -178.4(6) .
N7 C19 C20 C21 0.9(12) .
N8 C27 C28 C29 -1.4(12) .
N9 C35 C36 C32 2.9(14) .
N10 C26 C29 C28 13.8(10) .
N10 C26 C29 C30 -166.5(7) .
N11 C25 C32 C33 -168.3(8) .
N11 C25 C32 C36 9.8(10) .
N11 C26 C29 C28 -169.2(7) .
N11 C26 C29 C30 10.6(10) .
N12 C25 C32 C33 9.0(10) .
N12 C25 C32 C36 -172.8(7) .
C1 N1 C5 C4 -2.0(9) .
C1 C2 C3 C4 -2.2(10) .
C1 C2 C3 C6 175.3(6) .
C2 C3 C4 C5 0.8(9) .
C2 C3 C6 N4 -164.7(6) .
C2 C3 C6 N5 12.7(8) .
C3 C4 C5 N1 1.4(10) .
C4 C3 C6 N4 12.8(8) .
C4 C3 C6 N5 -169.8(6) .
C5 N1 C1 C2 0.5(10) .
C6 N4 C8 N6 2.5(8) .
C6 N4 C8 C14 -178.8(5) .
C6 N5 C7 N6 0.1(8) .
C6 N5 C7 C9 179.5(5) .
C6 C3 C4 C5 -176.8(6) .
C7 N5 C6 N4 0.5(8) .
C7 N5 C6 C3 -176.7(5) .
C7 N6 C8 N4 -2.0(8) .
C7 N6 C8 C14 179.3(5) .
C7 C9 C10 C11 178.8(6) .
C7 C9 C13 C12 -179.3(6) .
C8 N4 C6 N5 -1.7(8) .
C8 N4 C6 C3 175.6(5) .
C8 N6 C7 N5 0.6(8) .
C8 N6 C7 C9 -178.8(5) .
C8 C14 C15 C16 178.7(6) .
C8 C14 C18 C17 -178.7(6) .
C9 C10 C11 N3 0.3(12) .
C10 C9 C13 C12 0.8(10) .
C11 N3 C12 C13 -1.5(11) .
C12 N3 C11 C10 1.0(11) .
C13 C9 C10 C11 -1.2(10) .
C14 C15 C16 N2 -0.1(11) .
C15 C14 C18 C17 0.9(10) .
C16 N2 C17 C18 -0.9(10) .
C17 N2 C16 C15 0.9(11) .
C18 C14 C15 C16 -0.8(10) .
C19 N7 C23 C22 -1.1(11) .
C19 C20 C21 C22 -3.1(11) .
C19 C20 C21 C24 174.8(7) .
C20 C21 C22 C23 3.2(11) .
C20 C21 C24 N10 175.4(7) .
C20 C21 C24 N12 -4.8(10) .
C21 C22 C23 N7 -1.2(11) .
C22 C21 C24 N10 -6.7(10) .
C22 C21 C24 N12 173.1(6) .
C23 N7 C19 C20 1.2(12) .
C24 N10 C26 N11 -0.2(10) .
C24 N10 C26 C29 176.6(6) .
C24 N12 C25 N11 -0.5(10) .
C24 N12 C25 C32 -177.6(6) .
C24 C21 C22 C23 -174.7(6) .
C25 N11 C26 N10 3.6(10) .
C25 N11 C26 C29 -173.2(6) .
C25 N12 C24 N10 4.6(10) .
C25 N12 C24 C21 -175.2(6) .
C25 C32 C33 C34 179.7(8) .
C25 C32 C36 C35 178.3(7) .
C26 N10 C24 N12 -4.2(10) .
C26 N10 C24 C21 175.5(6) .
C26 N11 C25 N12 -3.2(10) .
C26 N11 C25 C32 173.8(6) .
C26 C29 C30 C31 176.9(7) .
C27 N8 C31 C30 3.0(11) .
C27 C28 C29 C26 -176.2(7) .
C27 C28 C29 C30 4.1(11) .
C28 C29 C30 C31 -3.3(11) .
C29 C30 C31 N8 -0.3(12) .
C31 N8 C27 C28 -2.2(11) .
C32 C33 C34 N9 1.5(15) .
C33 C32 C36 C35 -3.6(13) .
C34 N9 C35 C36 0.1(13) .
C35 N9 C34 C33 -2.3(13) .
C36 C32 C33 C34 1.5(13) .
C42 C41 C40 C39 0.0 .
C42 C37 C50 C51 -175.3(4) .
C42 C37 C50 C49 2.2(7) .
C42 C43 C44 C45 175.9(7) .
C42 C43 C48 C47 -176.1(7) .
C42 C43 C48 C49 6.0(7) .
C41 C42 C37 C38 0.0 .
C41 C42 C37 C50 179.3(6) .
C41 C42 C43 C44 0.7(7) .
C41 C42 C43 C48 176.7(4) .
C41 C40 C39 C38 0.0 .
C40 C39 C38 C37 0.0 .
C39 C38 C37 C42 0.0 .
C39 C38 C37 C50 -179.2(6) .
C38 C37 C50 C51 3.9(6) .
C38 C37 C50 C49 -178.5(4) .
C37 C42 C41 C40 0.0 .
C37 C42 C43 C44 -177.2(4) .
C37 C42 C43 C48 -1.2(8) .
C37 C50 C49 C48 2.2(7) .
C37 C50 C49 C54 -177.3(7) .
C43 C42 C41 C40 -177.9(6) .
C43 C42 C37 C38 177.9(6) .
C43 C42 C37 C50 -2.9(7) .
C43 C44 C45 C46 0.0 .
C43 C48 C49 C50 -6.4(6) .
C43 C48 C49 C54 173.1(4) .
C44 C43 C48 C47 0.0 .
C44 C43 C48 C49 -177.9(6) .
C44 C45 C46 C47 0.0 .
C45 C46 C47 C48 0.0 .
C46 C47 C48 C43 0.0 .
C46 C47 C48 C49 178.0(6) .
C47 C48 C49 C50 175.6(4) .
C47 C48 C49 C54 -4.9(7) .
C48 C43 C44 C45 0.0 .
C48 C49 C54 C53 -179.5(6) .
C51 C50 C49 C48 179.5(5) .
C51 C50 C49 C54 0.0 .
C50 C51 C52 N13 -175.8(9) .
C50 C51 C52 C53 0.0 .
C50 C49 C54 C53 0.0 .
C49 C54 C53 C52 0.0 .
C54 C53 C52 N13 176.9(7) .
C54 C53 C52 C51 0.0 .
C52 N13 C55 O1 -2(2) .
C52 N13 C55 C56 -177.8(11) .
C52 C51 C50 C37 177.7(6) .
C52 C51 C50 C49 0.0 .
C55 N13 C52 C51 -8.5(15) .
C55 N13 C52 C53 175.3(10) .

loop_
_platon_squeeze_void_nr
_platon_squeeze_void_average_x
_platon_squeeze_void_average_y
_platon_squeeze_void_average_z
_platon_squeeze_void_volume
_platon_squeeze_void_count_electrons
_platon_squeeze_void_content
1 0.000 0.120 0.250 809 233 ' '
2 0.000 0.363 0.750 809 233 ' '
3 0.044 0.633 0.423 8 0 ' '
4 0.044 0.867 0.923 8 0 ' '
5 0.250 0.533 -0.015 929 263 ' '
6 0.250 0.960 0.485 930 263 ' '
7 0.500 0.908 0.250 809 233 ' '
8 0.500 0.588 0.750 809 233 ' '
9 0.456 0.133 0.423 9 0 ' '
10 0.456 0.367 0.923 8 0 ' '
11 0.544 0.633 0.077 8 0 ' '
12 0.544 0.867 0.577 8 0 ' '
13 0.750 0.504 0.515 929 263 ' '
14 0.750 -0.005 1.015 929 263 ' '
15 0.956 0.133 0.077 9 0 ' '
16 0.956 0.367 0.577 8 0 ' '
